data_7201085
loop_
_publ_author_name
'Xu, Jing'
'Bai, Zheng-Shuai'
'Chen, Man-Sheng'
'Su, Zhi'
'Chen, Shui-Sheng'
'Sun, Wei-Yin'

_publ_section_title
;
 Metal--organic frameworks with six- and four-fold interpenetration and
 their photoluminescence and adsorption property
;
_journal_issue 12
_journal_name_full CrystEngComm
_journal_page_first 2728
_journal_paper_doi 10.1039/b904784k
_journal_volume 11
_journal_year 2009
_chemical_formula_moiety 'C24 H18 N8 Zn, 4(H2 O)'
_chemical_formula_sum 'C24 H26 N8 O4 Zn'
_chemical_formula_weight 555.90
_chemical_name_systematic
;
?
;
_space_group_IT_number 86
_symmetry_cell_setting tetragonal
_symmetry_space_group_name_Hall '-P 4bc'
_symmetry_space_group_name_H-M 'P 42/n :2'
_atom_sites_solution_hydrogens geom
_atom_sites_solution_primary direct
_atom_sites_solution_secondary difmap
_audit_creation_method SHELXL-97
_cell_angle_alpha 90.00
_cell_angle_beta 90.00
_cell_angle_gamma 90.00
_cell_formula_units_Z 2
_cell_length_a 13.9822(13)
_cell_length_b 13.9822(13)
_cell_length_c 6.2233(12)
_cell_measurement_reflns_used 1258
_cell_measurement_temperature 293(2)
_cell_measurement_theta_max 20.26
_cell_measurement_theta_min 2.91
_cell_volume 1216.7(3)
_computing_cell_refinement 'Saintplus (Bruker.2000)'
_computing_data_collection 'Smart (Bruker,2000)'
_computing_data_reduction 'Saintplus (Bruker.2000)'
_computing_structure_refinement 'SHELXL-97 (Sheldrick, 1997)'
_computing_structure_solution 'SHELXS-97 (Sheldrick, 1990)'
_diffrn_ambient_temperature 293(2)
_diffrn_measured_fraction_theta_full 0.999
_diffrn_measured_fraction_theta_max 0.999
_diffrn_measurement_device_type 'Bruker Smart Apex. CCD'
_diffrn_measurement_method 'omega and phi scans'
_diffrn_radiation_monochromator graphite
_diffrn_radiation_source 'fine-focus sealed tube'
_diffrn_radiation_type MoK\a
_diffrn_radiation_wavelength 0.71073
_diffrn_reflns_av_R_equivalents 0.0602
_diffrn_reflns_av_sigmaI/netI 0.0489
_diffrn_reflns_limit_h_max 15
_diffrn_reflns_limit_h_min -16
_diffrn_reflns_limit_k_max 16
_diffrn_reflns_limit_k_min -9
_diffrn_reflns_limit_l_max 7
_diffrn_reflns_limit_l_min -7
_diffrn_reflns_number 5765
_diffrn_reflns_theta_full 24.99
_diffrn_reflns_theta_max 24.99
_diffrn_reflns_theta_min 2.06
_exptl_absorpt_coefficient_mu 1.058
_exptl_absorpt_correction_T_max 0.917
_exptl_absorpt_correction_T_min 0.879
_exptl_absorpt_correction_type multi-scan
_exptl_absorpt_process_details 'SADBAS (Bruker,2000)'
_exptl_crystal_colour colorless
_exptl_crystal_density_diffrn 1.517
_exptl_crystal_density_method 'not measured'
_exptl_crystal_description block
_exptl_crystal_F_000 576
_exptl_crystal_size_max 0.14
_exptl_crystal_size_mid 0.10
_exptl_crystal_size_min 0.08
_refine_diff_density_max 0.441
_refine_diff_density_min -0.198
_refine_diff_density_rms 0.086
_refine_ls_extinction_method none
_refine_ls_goodness_of_fit_ref 1.096
_refine_ls_hydrogen_treatment mixed
_refine_ls_matrix_type full
_refine_ls_number_parameters 100
_refine_ls_number_reflns 1073
_refine_ls_number_restraints 12
_refine_ls_restrained_S_all 1.103
_refine_ls_R_factor_all 0.0717
_refine_ls_R_factor_gt 0.0572
_refine_ls_shift/su_max 0.000
_refine_ls_shift/su_mean 0.000
_refine_ls_structure_factor_coef Fsqd
_refine_ls_weighting_details 'calc w=1/[\s^2^(Fo^2^)+(0.0871P)^2^] where P=(Fo^2^+2Fc^2^)/3'
_refine_ls_weighting_scheme calc
_refine_ls_wR_factor_gt 0.1408
_refine_ls_wR_factor_ref 0.1493
_reflns_number_gt 870
_reflns_number_total 1073
_reflns_threshold_expression >2sigma(I)
_cod_data_source_file b904784k.txt
_cod_data_source_block 1
_cod_depositor_comments
;
The following automatic conversions were performed:
'_symmetry_cell_setting' value 'Tetragonal' changed to 'tetragonal'
according to '/home/saulius/struct/CIF-dictionaries/cif_core.dic'
dictionary named 'cif_core.dic' version 2.4.1 from 2010-06-29.

Automatic conversion script
Id: cif_fix_enum 1527 2010-12-29 10:47:43Z saulius 
;
_cod_original_sg_symbol_Hall ' -P 4bc'
_cod_original_sg_symbol_H-M P42/n
_cod_database_code 7201085

loop_
_symmetry_equiv_pos_as_xyz
'x, y, z'
'-x+1/2, -y+1/2, z'
'-y, x+1/2, z+1/2'
'y+1/2, -x, z+1/2'
'-x, -y, -z'
'x-1/2, y-1/2, -z'
'y, -x-1/2, -z-1/2'
'-y-1/2, x, -z-1/2'

loop_
_atom_site_label
_atom_site_type_symbol
_atom_site_fract_x
_atom_site_fract_y
_atom_site_fract_z
_atom_site_U_iso_or_equiv
_atom_site_adp_type
_atom_site_occupancy
_atom_site_symmetry_multiplicity
_atom_site_calc_flag
_atom_site_refinement_flags
_atom_site_disorder_assembly
_atom_site_disorder_group
Zn1 Zn 0.7500 0.7500 1.2500 0.0394(4) Uani 1 4 d S . .
N1 N 0.6409(2) 0.7044(2) 1.0737(5) 0.0410(8) Uani 1 1 d . . .
N2 N 0.5549(3) 0.6275(3) 0.8355(6) 0.0432(9) Uani 0.50 1 d P . .
N100 N 0.4970(3) 0.6976(3) 0.9154(7) 0.0544(11) Uani 0.50 1 d P . .
O1 O 0.2777(19) 0.6934(17) 0.106(7) 0.214(17) Uani 0.36(2) 1 d PU . 1
O1' O 0.2905(12) 0.6927(12) -0.118(5) 0.265(11) Uani 0.64(2) 1 d PU . 2
C1 C 0.6406(3) 0.6328(3) 0.9295(7) 0.0464(10) Uani 1 1 d . . .
C2 C 0.5528(3) 0.7418(3) 1.0626(7) 0.0492(11) Uani 1 1 d . . .
C3 C 0.4970(3) 0.6976(3) 0.9154(7) 0.0544(11) Uani 0.50 1 d P . .
C4 C 0.5247(3) 0.5619(3) 0.6646(7) 0.0442(10) Uani 1 1 d . . .
C5 C 0.5555(3) 0.4672(3) 0.6684(8) 0.0533(12) Uani 1 1 d . . .
H5A H 0.5923 0.4449 0.7823 0.064 Uiso 1 1 calc R . .
C6 C 0.4689(3) 0.5932(3) 0.4973(7) 0.0492(11) Uani 1 1 d . . .
H6A H 0.4473 0.6561 0.4959 0.059 Uiso 1 1 calc R . .
C100 C 0.5549(3) 0.6275(3) 0.8355(6) 0.0432(9) Uani 0.50 1 d P . .
H1 H 0.699(3) 0.597(3) 0.919(7) 0.052 Uiso 1 1 d . . .
H2 H 0.541(3) 0.793(3) 1.155(8) 0.052 Uiso 1 1 d . . .

loop_
_atom_site_aniso_label
_atom_site_aniso_U_11
_atom_site_aniso_U_22
_atom_site_aniso_U_33
_atom_site_aniso_U_23
_atom_site_aniso_U_13
_atom_site_aniso_U_12
Zn1 0.0456(5) 0.0456(5) 0.0269(5) 0.000 0.000 0.000
N1 0.0413(19) 0.048(2) 0.0340(18) -0.0025(15) -0.0016(15) 0.0001(15)
N2 0.046(2) 0.048(2) 0.036(2) 0.0026(18) -0.0035(18) -0.0103(18)
N100 0.051(2) 0.055(2) 0.057(3) 0.003(2) -0.003(2) -0.002(2)
O1 0.203(18) 0.209(18) 0.23(2) 0.007(10) -0.023(9) 0.006(9)
O1' 0.234(12) 0.274(13) 0.287(16) -0.010(9) 0.006(9) 0.004(8)
C1 0.046(2) 0.054(3) 0.039(2) -0.005(2) -0.005(2) 0.001(2)
C2 0.053(3) 0.049(3) 0.045(3) -0.001(2) -0.004(2) -0.001(2)
C3 0.051(2) 0.055(2) 0.057(3) 0.003(2) -0.003(2) -0.002(2)
C4 0.044(2) 0.050(3) 0.039(2) 0.004(2) 0.000(2) -0.0106(19)
C5 0.056(3) 0.056(3) 0.048(3) 0.012(2) -0.012(2) -0.008(2)
C6 0.052(3) 0.047(2) 0.048(3) 0.005(2) -0.011(2) -0.009(2)
C100 0.046(2) 0.048(2) 0.036(2) 0.0026(18) -0.0035(18) -0.0103(18)

loop_
_atom_type_symbol
_atom_type_description
_atom_type_scat_dispersion_real
_atom_type_scat_dispersion_imag
_atom_type_scat_source
C C 0.0033 0.0016 'International Tables Vol C Tables 4.2.6.8 and 6.1.1.4'
H H 0.0000 0.0000 'International Tables Vol C Tables 4.2.6.8 and 6.1.1.4'
N N 0.0061 0.0033 'International Tables Vol C Tables 4.2.6.8 and 6.1.1.4'
O O 0.0106 0.0060 'International Tables Vol C Tables 4.2.6.8 and 6.1.1.4'
Zn Zn 0.2839 1.4301 'International Tables Vol C Tables 4.2.6.8 and 6.1.1.4'

loop_
_geom_angle_atom_site_label_1
_geom_angle_atom_site_label_2
_geom_angle_atom_site_label_3
_geom_angle
_geom_angle_site_symmetry_1
_geom_angle_site_symmetry_3
_geom_angle_publ_flag
N1 Zn1 N1 107.81(9) . 8_758 ?
N1 Zn1 N1 107.81(9) . 7_578 ?
N1 Zn1 N1 112.86(18) 8_758 7_578 ?
N1 Zn1 N1 112.85(18) . 2_665 ?
N1 Zn1 N1 107.81(9) 8_758 2_665 ?
N1 Zn1 N1 107.81(9) 7_578 2_665 ?
C2 N1 C1 104.6(4) . . ?
C2 N1 Zn1 127.6(3) . . ?
C1 N1 Zn1 127.7(3) . . ?
C1 N2 N100 109.4(4) . . ?
C1 N2 C4 127.6(4) . . ?
N100 N2 C4 122.9(4) . . ?
C2 N100 N2 103.5(4) . . ?
N2 C1 N1 109.7(4) . . ?
N2 C1 H1 135(3) . . ?
N1 C1 H1 116(3) . . ?
N1 C2 N100 112.7(4) . . ?
N1 C2 H2 115(3) . . ?
N100 C2 H2 132(3) . . ?
C6 C4 C5 119.4(4) . . ?
C6 C4 N2 120.9(4) . . ?
C5 C4 N2 119.6(4) . . ?
C6 C5 C4 119.7(4) 5_666 . ?
C6 C5 H5A 120.2 5_666 . ?
C4 C5 H5A 120.2 . . ?
C4 C6 C5 120.9(4) . 5_666 ?
C4 C6 H6A 119.6 . . ?
C5 C6 H6A 119.6 5_666 . ?

loop_
_geom_bond_atom_site_label_1
_geom_bond_atom_site_label_2
_geom_bond_distance
_geom_bond_site_symmetry_2
_geom_bond_publ_flag
Zn1 N1 1.984(3) . ?
Zn1 N1 1.984(3) 8_758 ?
Zn1 N1 1.984(3) 7_578 ?
Zn1 N1 1.984(3) 2_665 ?
N1 C2 1.341(5) . ?
N1 C1 1.345(5) . ?
N2 C1 1.335(6) . ?
N2 N100 1.365(5) . ?
N2 C4 1.466(6) . ?
N100 C2 1.353(6) . ?
O1 O1 1.76(4) 2_565 ?
C1 H1 0.96(4) . ?
C2 H2 0.94(5) . ?
C4 C6 1.373(6) . ?
C4 C5 1.392(6) . ?
C5 C6 1.376(6) 5_666 ?
C5 H5A 0.9300 . ?
C6 C5 1.376(6) 5_666 ?
C6 H6A 0.9300 . ?

loop_
_geom_torsion_atom_site_label_1
_geom_torsion_atom_site_label_2
_geom_torsion_atom_site_label_3
_geom_torsion_atom_site_label_4
_geom_torsion
_geom_torsion_site_symmetry_1
_geom_torsion_site_symmetry_2
_geom_torsion_site_symmetry_3
_geom_torsion_site_symmetry_4
_geom_torsion_publ_flag
N1 Zn1 N1 C2 125.4(4) 8_758 . . . ?
N1 Zn1 N1 C2 3.3(3) 7_578 . . . ?
N1 Zn1 N1 C2 -115.7(4) 2_665 . . . ?
N1 Zn1 N1 C1 -58.9(3) 8_758 . . . ?
N1 Zn1 N1 C1 178.9(4) 7_578 . . . ?
N1 Zn1 N1 C1 60.0(3) 2_665 . . . ?
C1 N2 N100 C2 -1.3(5) . . . . ?
C4 N2 N100 C2 -178.4(4) . . . . ?
N100 N2 C1 N1 1.0(5) . . . . ?
C4 N2 C1 N1 177.9(4) . . . . ?
C2 N1 C1 N2 -0.1(5) . . . . ?
Zn1 N1 C1 N2 -176.6(3) . . . . ?
C1 N1 C2 N100 -0.8(5) . . . . ?
Zn1 N1 C2 N100 175.7(3) . . . . ?
N2 N100 C2 N1 1.3(5) . . . . ?
C1 N2 C4 C6 -138.7(5) . . . . ?
N100 N2 C4 C6 37.8(6) . . . . ?
C1 N2 C4 C5 39.3(7) . . . . ?
N100 N2 C4 C5 -144.2(4) . . . . ?
C6 C4 C5 C6 1.2(7) . . . 5_666 ?
N2 C4 C5 C6 -176.8(4) . . . 5_666 ?
C5 C4 C6 C5 -1.2(7) . . . 5_666 ?
N2 C4 C6 C5 176.8(4) . . . 5_666 ?
